data_2001011
loop_
_publ_author_name
'Arriortua, M. I.'
'Urtiaga, M. K.'
'Dom\'inguez, E.'
'Igartua, A.'
'Iriondo, C.'
'Solans, X.'

_publ_section_title
;
 (<i>E</i>)-3-Dimethylamino-1,2-diphenyl-2-propen-1-one: structure of
 an enaminone
;
_journal_issue 3
_journal_name_full 'Acta Crystallographica Section C'
_journal_page_first 528
_journal_page_last 530
_journal_paper_doi 10.1107/S0108270191009708
_journal_volume 48
_journal_year 1992
_chemical_formula_moiety 'C17 H17 N1 O1'
_chemical_formula_sum 'C17 H17 N O'
_chemical_formula_weight 251.33
_space_group_IT_number 14
_space_group_name_Hall '-P 2yn'
_space_group_name_H-M_alt 'P 1 21/n 1'
_symmetry_cell_setting monoclinic
_symmetry_space_group_name_H-M 'P 1 21/n 1'
_cell_angle_alpha 90
_cell_angle_beta 110.48(2)
_cell_angle_gamma 90
_cell_formula_units_Z 4
_cell_length_a 11.596(2)
_cell_length_b 14.757(3)
_cell_length_c 8.1260(10)
_cell_volume 1302.6(4)
_diffrn_radiation_type Mo
_diffrn_radiation_wavelength 0.71073
_exptl_absorpt_coefficient_mu 0.085
_exptl_crystal_density_diffrn 1.281
_exptl_crystal_F_000 536
_cod_data_source_file al0446.cif
_cod_data_source_block al0446a
_cod_original_cell_volume 1302.6(6)
_cod_original_sg_symbol_H-M 'P 21 n'
_cod_original_formula_sum 'C17 H17 N1 O1'
_cod_database_code 2001011

loop_
_space_group_symop_id
_space_group_symop_operation_xyz
1 x,y,z
2 -x+1/2,y+1/2,-z+1/2
3 -x,-y,-z
4 x+1/2,-y+1/2,z+1/2

loop_
_atom_site_label
_atom_site_fract_x
_atom_site_fract_y
_atom_site_fract_z
_atom_site_B_iso_or_equiv
_atom_site_attached_hydrogens
N 0.13563(16) 0.60243(10) 0.24176(21) 3.13(7) 0
O 0.27076(19) 0.35369(10) -0.04950(22) 5.28(8) 0
C(1) 0.04130(27) 0.56388(19) 0.31963(42) 4.44(12) 3
C(2) 0.14861(26) 0.70023(14) 0.25964(34) 4.12(10) 3
C(3) 0.19613(17) 0.55746(13) 0.14523(23) 2.90(8) 1
C(4) 0.20194(17) 0.46615(12) 0.11219(23) 3.01(7) 0
C(5) 0.25667(19) 0.43471(12) -0.02374(25) 3.41(8) 0
C(6) 0.30075(17) 0.50021(13) -0.14043(24) 3.17(7) 0
C(7) 0.23820(20) 0.57499(14) -0.21183(24) 3.73(8) 1
C(8) 0.28409(28) 0.63108(17) -0.32091(30) 5.16(11) 1
C(9) 0.39061(34) 0.61317(23) -0.36118(33) 6.26(14) 1
C(10) 0.45389(28) 0.53741(26) -0.29308(35) 6.01(15) 1
C(11) 0.40901(21) 0.48140(18) -0.18464(29) 4.51(10) 1
C(12) 0.16126(17) 0.39488(12) 0.21994(24) 2.99(8) 0
C(13) 0.20919(20) 0.38978(14) 0.38913(25) 3.51(8) 1
C(14) 0.17324(21) 0.32453(15) 0.49094(27) 3.95(9) 1
C(15) 0.08698(22) 0.26317(15) 0.42512(32) 4.22(11) 1
C(16) 0.03841(21) 0.26746(15) 0.25745(33) 4.37(10) 1
C(17) 0.07575(20) 0.33184(13) 0.15529(29) 3.76(8) 1

loop_
_cod_changelog_entry_id
_cod_changelog_entry_author
_cod_changelog_entry_date
_cod_changelog_entry_text
1 'Vaitkus, Antanas' 2022-10-03T11:53:00+03:00
;
 Added atomic coordinates, added equivalent isotropic atomic displacement
 parameter values and marked attached hydrogen atoms after consulting the
 original publication.
;
